data_4022742
loop_
_publ_author_name
'Gary A. Molander'
'Barbara Czak\'o'
'Michael Rheam'

_publ_section_title
;
 Construction of Bicyclic Ring Systems via a Transannular
 SmI~2~-Mediated Ketone-Olefin Cyclization Strategy
;
_journal_name_full 'Journal of Organic Chemistry'
_journal_page_first 1755
_journal_page_last 1764
_journal_paper_doi 10.1021/jo062292d
_journal_volume 72
_journal_year 2007
_chemical_formula_sum 'C9 H15 O'
_chemical_formula_weight 139.21
_space_group_IT_number 148
_symmetry_cell_setting rhombohedral
_symmetry_space_group_name_Hall '-R 3'
_symmetry_space_group_name_H-M 'R -3 :H'
_atom_sites_solution_hydrogens geom
_atom_sites_solution_primary direct
_audit_creation_method SHELXL-97
_cell_angle_alpha 90.00
_cell_angle_beta 90.00
_cell_angle_gamma 120.00
_cell_formula_units_Z 18
_cell_length_a 12.2331(7)
_cell_length_b 12.2331(7)
_cell_length_c 27.5112(12)
_cell_measurement_temperature 143(1)
_cell_volume 3565.4(3)
_computing_data_collection 'CrystalClear (Rigaku, 1999)'
_computing_data_reduction 'CrystalClear (Rigaku, 1999)'
_computing_structure_refinement 'SHELXL-97 (Sheldrick, 1997)'
_computing_structure_solution 'SIR97 (Altomare, 1999)'
_diffrn_ambient_temperature 143(1)
_diffrn_measured_fraction_theta_full 0.995
_diffrn_measured_fraction_theta_max 0.995
_diffrn_measurement_device 'CCD Area Detector'
_diffrn_measurement_device_type 'Rigaku Mercury'
_diffrn_measurement_method 'phi and omega rotations'
_diffrn_radiation_monochromator graphite
_diffrn_radiation_source 'rotating anode'
_diffrn_radiation_type MoK\a
_diffrn_radiation_wavelength 0.71073
_diffrn_reflns_av_R_equivalents 0.0209
_diffrn_reflns_av_sigmaI/netI 0.0095
_diffrn_reflns_limit_h_max 13
_diffrn_reflns_limit_h_min -14
_diffrn_reflns_limit_k_max 14
_diffrn_reflns_limit_k_min -12
_diffrn_reflns_limit_l_max 32
_diffrn_reflns_limit_l_min -32
_diffrn_reflns_number 9373
_diffrn_reflns_theta_full 25.05
_diffrn_reflns_theta_max 25.05
_diffrn_reflns_theta_min 3.53
_exptl_absorpt_coefficient_mu 0.073
_exptl_absorpt_correction_T_max 1.0000
_exptl_absorpt_correction_T_min 0.8923
_exptl_absorpt_correction_type multi-scan
_exptl_crystal_density_diffrn 1.167
_exptl_crystal_F_000 1386
_exptl_crystal_size_max 0.30
_exptl_crystal_size_mid 0.28
_exptl_crystal_size_min 0.18
_refine_diff_density_max 0.465
_refine_diff_density_min -0.201
_refine_diff_density_rms 0.041
_refine_ls_extinction_method none
_refine_ls_goodness_of_fit_ref 1.050
_refine_ls_hydrogen_treatment constr
_refine_ls_matrix_type full
_refine_ls_number_parameters 93
_refine_ls_number_reflns 1413
_refine_ls_number_restraints 0
_refine_ls_restrained_S_all 1.050
_refine_ls_R_factor_all 0.0510
_refine_ls_R_factor_gt 0.0476
_refine_ls_shift/su_max 0.000
_refine_ls_shift/su_mean 0.000
_refine_ls_structure_factor_coef Fsqd
_refine_ls_weighting_details 'calc w=1/[\s^2^(Fo^2^)+(0.0529P)^2^+7.0085P] where P=(Fo^2^+2Fc^2^)/3'
_refine_ls_weighting_scheme calc
_refine_ls_wR_factor_gt 0.1168
_refine_ls_wR_factor_ref 0.1197
_reflns_number_gt 1310
_reflns_number_total 1413
_reflns_threshold_expression >2sigma(I)
_cod_data_source_file jo062292dsi20061107_122917.cif
_cod_data_source_block shelxl
_cod_original_sg_symbol_H-M 'R -3     '
_cod_database_code 4022742

loop_
_symmetry_equiv_pos_as_xyz
'x, y, z'
'-y, x-y, z'
'-x+y, -x, z'
'x+2/3, y+1/3, z+1/3'
'-y+2/3, x-y+1/3, z+1/3'
'-x+y+2/3, -x+1/3, z+1/3'
'x+1/3, y+2/3, z+2/3'
'-y+1/3, x-y+2/3, z+2/3'
'-x+y+1/3, -x+2/3, z+2/3'
'-x, -y, -z'
'y, -x+y, -z'
'x-y, x, -z'
'-x+2/3, -y+1/3, -z+1/3'
'y+2/3, -x+y+1/3, -z+1/3'
'x-y+2/3, x+1/3, -z+1/3'
'-x+1/3, -y+2/3, -z+2/3'
'y+1/3, -x+y+2/3, -z+2/3'
'x-y+1/3, x+2/3, -z+2/3'

loop_
_atom_site_label
_atom_site_type_symbol
_atom_site_fract_x
_atom_site_fract_y
_atom_site_fract_z
_atom_site_U_iso_or_equiv
_atom_site_adp_type
_atom_site_occupancy
_atom_site_symmetry_multiplicity
_atom_site_calc_flag
_atom_site_refinement_flags
C1 C 0.38010(14) 0.30512(14) 0.27188(5) 0.0215(4) Uani 1 1 d .
C2 C 0.48245(16) 0.40952(16) 0.23943(6) 0.0309(4) Uani 1 1 d .
H2A H 0.5626 0.4515 0.2565 0.041 Uiso 1 1 calc R
H2B H 0.4932 0.3729 0.2098 0.041 Uiso 1 1 calc R
C3 C 0.43939(18) 0.50341(17) 0.22746(7) 0.0372(5) Uani 1 1 d .
H3A H 0.3969 0.4844 0.1962 0.050 Uiso 1 1 calc R
H3B H 0.5104 0.5889 0.2268 0.050 Uiso 1 1 calc R
C4 C 0.34813(16) 0.48689(15) 0.26877(6) 0.0285(4) Uani 1 1 d .
H4A H 0.3939 0.5334 0.2974 0.038 Uiso 1 1 calc R
H4B H 0.2907 0.5159 0.2589 0.038 Uiso 1 1 calc R
C5 C 0.27641(14) 0.34470(13) 0.27866(5) 0.0195(4) Uani 1 1 d .
C6 C 0.17908(16) 0.26860(17) 0.23818(6) 0.0307(4) Uani 1 1 d .
H6A H 0.0973 0.2122 0.2525 0.041 Uiso 1 1 calc R
H6B H 0.1701 0.3256 0.2162 0.041 Uiso 1 1 calc R
C7 C 0.22744(19) 0.19271(18) 0.21056(6) 0.0376(5) Uani 1 1 d .
H7A H 0.1581 0.1115 0.2004 0.050 Uiso 1 1 calc R
H7B H 0.2756 0.2383 0.1822 0.050 Uiso 1 1 calc R
C8 C 0.31072(16) 0.17668(16) 0.24748(6) 0.0300(4) Uani 1 1 d .
H8A H 0.2605 0.1109 0.2708 0.040 Uiso 1 1 calc R
H8B H 0.3692 0.1564 0.2316 0.040 Uiso 1 1 calc R
C9 C 0.21435(14) 0.31115(14) 0.32907(5) 0.0214(4) Uani 1 1 d .
H9A H 0.1718 0.2203 0.3332 0.028 Uiso 1 1 calc R
H9B H 0.2798 0.3486 0.3536 0.028 Uiso 1 1 calc R
O1 O 0.43342(10) 0.29183(10) 0.31634(4) 0.0235(3) Uani 1 1 d .
H1 H 0.4870 0.3617 0.3261 0.035 Uiso 1 1 calc R

loop_
_atom_site_aniso_label
_atom_site_aniso_U_11
_atom_site_aniso_U_22
_atom_site_aniso_U_33
_atom_site_aniso_U_23
_atom_site_aniso_U_13
_atom_site_aniso_U_12
C1 0.0234(8) 0.0247(8) 0.0184(7) -0.0003(6) 0.0021(6) 0.0135(6)
C2 0.0274(8) 0.0386(10) 0.0268(8) 0.0068(7) 0.0095(6) 0.0165(7)
C3 0.0418(10) 0.0314(9) 0.0377(10) 0.0111(8) 0.0191(8) 0.0177(8)
C4 0.0333(9) 0.0233(8) 0.0298(8) 0.0057(6) 0.0107(7) 0.0148(7)
C5 0.0219(7) 0.0202(7) 0.0174(7) 0.0007(5) 0.0021(6) 0.0113(6)
C6 0.0280(9) 0.0416(10) 0.0250(8) -0.0088(7) -0.0043(6) 0.0193(8)
C7 0.0444(11) 0.0409(10) 0.0314(9) -0.0144(8) -0.0099(8) 0.0243(9)
C8 0.0379(9) 0.0292(9) 0.0285(8) -0.0084(7) -0.0033(7) 0.0210(8)
C9 0.0245(8) 0.0220(7) 0.0192(7) 0.0025(6) 0.0043(6) 0.0127(6)
O1 0.0234(6) 0.0223(5) 0.0244(6) -0.0010(4) -0.0035(4) 0.0111(5)

loop_
_atom_type_symbol
_atom_type_description
_atom_type_scat_dispersion_real
_atom_type_scat_dispersion_imag
_atom_type_scat_source
C C 0.0033 0.0016 'International Tables Vol C Tables 4.2.6.8 and 6.1.1.4'
H H 0.0000 0.0000 'International Tables Vol C Tables 4.2.6.8 and 6.1.1.4'
O O 0.0106 0.0060 'International Tables Vol C Tables 4.2.6.8 and 6.1.1.4'

loop_
_geom_angle_atom_site_label_1
_geom_angle_atom_site_label_2
_geom_angle_atom_site_label_3
_geom_angle
_geom_angle_site_symmetry_1
O1 C1 C8 108.09(12) .
O1 C1 C2 111.07(12) .
C8 C1 C2 113.68(13) .
O1 C1 C5 114.53(11) .
C8 C1 C5 104.50(12) .
C2 C1 C5 104.92(12) .
C3 C2 C1 107.79(13) .
C2 C3 C4 104.14(13) .
C5 C4 C3 104.31(13) .
C4 C5 C9 112.96(12) .
C4 C5 C6 112.66(13) .
C9 C5 C6 111.03(12) .
C4 C5 C1 103.63(12) .
C9 C5 C1 112.99(11) .
C6 C5 C1 102.95(11) .
C7 C6 C5 107.85(13) .
C8 C7 C6 103.54(13) .
C1 C8 C7 103.06(13) .
C9 C9 C5 113.98(15) 16

loop_
_geom_bond_atom_site_label_1
_geom_bond_atom_site_label_2
_geom_bond_distance
_geom_bond_site_symmetry_2
C1 O1 1.4330(18) .
C1 C8 1.519(2) .
C1 C2 1.548(2) .
C1 C5 1.579(2) .
C2 C3 1.520(2) .
C3 C4 1.534(2) .
C4 C5 1.531(2) .
C5 C9 1.5351(19) .
C5 C6 1.554(2) .
C6 C7 1.529(2) .
C7 C8 1.519(2) .
C9 C9 1.531(3) 16

loop_
_geom_hbond_atom_site_label_D
_geom_hbond_atom_site_label_H
_geom_hbond_atom_site_label_A
_geom_hbond_distance_DH
_geom_hbond_distance_HA
_geom_hbond_distance_DA
_geom_hbond_angle_DHA
_geom_hbond_site_symmetry_A
O1 H1 O1 0.82 1.98 2.7973(12) 175.6 17
